data_4080194
loop_
_publ_author_name
'Fan, Guoqin'
'Xie, Xin'
'Liu, Yuanhong'
'Li, Yuxue'

_publ_section_title
;
 Unusual Regioselectivity in the Aldehyde Addition Reactions of
 Allenyl/Propargyl Zirconium Complexes Derived from
 \g-(2-Pyridyl)propargyl Ethers: Synthesis of Multisubstituted
 \a-Hydroxyallenes
;
_journal_issue 6
_journal_name_full Organometallics
_journal_page_first 1636
_journal_paper_doi 10.1021/om301007z
_journal_volume 32
_journal_year 2013
_chemical_formula_sum 'C20 H20 Cl N O'
_chemical_formula_weight 325.82
_chemical_name_systematic
; 
 ? 
;
_space_group_IT_number 14
_symmetry_cell_setting monoclinic
_symmetry_space_group_name_Hall '-P 2yn'
_symmetry_space_group_name_H-M 'P 1 21/n 1'
_atom_sites_solution_hydrogens geom
_atom_sites_solution_primary direct
_atom_sites_solution_secondary difmap
_audit_creation_method SHELXL-97
_cell_angle_alpha 90.00
_cell_angle_beta 100.796(2)
_cell_angle_gamma 90.00
_cell_formula_units_Z 4
_cell_length_a 10.9804(14)
_cell_length_b 9.1245(11)
_cell_length_c 17.616(2)
_cell_measurement_reflns_used 8533
_cell_measurement_temperature 296(2)
_cell_measurement_theta_max 30.73
_cell_measurement_theta_min 2.35
_cell_volume 1733.7(4)
_computing_cell_refinement 'Bruker SAINT'
_computing_data_collection 'Bruker APEX2'
_computing_data_reduction 'Bruker SAINT'
_computing_molecular_graphics 'Bruker SHELXTL'
_computing_publication_material 'Bruker SHELXTL'
_computing_structure_refinement 'SHELXL-97 (Sheldrick, 2008)'
_computing_structure_solution 'SHELXS-97 (Sheldrick, 2008)'
_diffrn_ambient_temperature 296(2)
_diffrn_measured_fraction_theta_full 0.996
_diffrn_measured_fraction_theta_max 0.996
_diffrn_measurement_device_type 'Bruker APEX-II CCD'
_diffrn_measurement_method '\f and \w scans'
_diffrn_radiation_monochromator graphite
_diffrn_radiation_source 'fine-focus sealed tube'
_diffrn_radiation_type MoK\a
_diffrn_radiation_wavelength 0.71073
_diffrn_reflns_av_R_equivalents 0.0238
_diffrn_reflns_av_sigmaI/netI 0.0242
_diffrn_reflns_limit_h_max 12
_diffrn_reflns_limit_h_min -13
_diffrn_reflns_limit_k_max 11
_diffrn_reflns_limit_k_min -11
_diffrn_reflns_limit_l_max 21
_diffrn_reflns_limit_l_min -19
_diffrn_reflns_number 12632
_diffrn_reflns_theta_full 26.00
_diffrn_reflns_theta_max 26.00
_diffrn_reflns_theta_min 2.35
_exptl_absorpt_coefficient_mu 0.224
_exptl_absorpt_correction_T_max 0.7463
_exptl_absorpt_correction_T_min 0.6536
_exptl_absorpt_correction_type multi-scan
_exptl_absorpt_process_details sadabs
_exptl_crystal_colour colorless
_exptl_crystal_density_diffrn 1.248
_exptl_crystal_density_meas 1.248
_exptl_crystal_density_method not
_exptl_crystal_description prismatic
_exptl_crystal_F_000 688
_exptl_crystal_size_max 0.368
_exptl_crystal_size_mid 0.341
_exptl_crystal_size_min 0.241
_refine_diff_density_max 0.433
_refine_diff_density_min -0.291
_refine_diff_density_rms 0.050
_refine_ls_extinction_expression Fc^*^=kFc[1+0.001xFc^2^\l^3^/sin(2\q)]^-1/4^
_refine_ls_extinction_method SHELXL
_refine_ls_goodness_of_fit_ref 1.044
_refine_ls_hydrogen_treatment constr
_refine_ls_matrix_type full
_refine_ls_number_parameters 210
_refine_ls_number_reflns 3397
_refine_ls_number_restraints 0
_refine_ls_restrained_S_all 1.044
_refine_ls_R_factor_all 0.0519
_refine_ls_R_factor_gt 0.0435
_refine_ls_shift/su_max 0.001
_refine_ls_shift/su_mean 0.000
_refine_ls_structure_factor_coef Fsqd
_refine_ls_weighting_details 'calc w=1/[\s^2^(Fo^2^)+(0.0754P)^2^+0.5391P] where P=(Fo^2^+2Fc^2^)/3'
_refine_ls_weighting_scheme calc
_refine_ls_wR_factor_gt 0.1302
_refine_ls_wR_factor_ref 0.1423
_reflns_number_gt 2834
_reflns_number_total 3397
_reflns_threshold_expression >2sigma(I)
_cod_data_source_file om301007z_si_002.cif
_cod_data_source_block mo_dm1011_0m_(compound_4a)
_cod_depositor_comments
;
The following automatic conversions were performed:

'_symmetry_cell_setting' value 'Monoclinic' changed to 'monoclinic'
according to /home/saulius/struct/CIF-dictionaries/cif_core.dic
dictionary named 'cif_core.dic' version 2.4.2 from 2011-04-26.

Automatic conversion script
Id: cif_fix_values 1891 2012-01-12 08:04:46Z andrius 
;
_cod_original_cell_volume 1733.8(4)
_cod_original_sg_symbol_H-M P2(1)/n
_cod_database_code 4080194

loop_
_symmetry_equiv_pos_as_xyz
'x, y, z'
'-x+1/2, y+1/2, -z+1/2'
'-x, -y, -z'
'x-1/2, -y-1/2, z-1/2'

loop_
_atom_site_label
_atom_site_type_symbol
_atom_site_fract_x
_atom_site_fract_y
_atom_site_fract_z
_atom_site_U_iso_or_equiv
_atom_site_adp_type
_atom_site_occupancy
_atom_site_symmetry_multiplicity
_atom_site_calc_flag
_atom_site_refinement_flags
Cl1 Cl 0.74285(6) 0.91751(7) 1.04249(3) 0.0825(2) Uani 1 1 d .
N1 N 0.46137(14) 1.20471(17) 0.56732(9) 0.0540(4) Uani 1 1 d .
O1 O 0.53270(15) 1.27648(14) 0.71882(8) 0.0645(4) Uani 1 1 d .
H1 H 0.5028 1.3032 0.6748 0.097 Uiso 1 1 calc R
C1 C 0.57511(16) 1.13035(18) 0.71690(9) 0.0453(4) Uani 1 1 d .
H1A H 0.6465 1.1297 0.6908 0.054 Uiso 1 1 calc R
C2 C 0.47495(14) 1.03204(17) 0.67158(9) 0.0395(3) Uani 1 1 d .
C3 C 0.43853(15) 0.91234(18) 0.70196(9) 0.0437(4) Uani 1 1 d .
C4 C 0.40721(15) 0.79369(18) 0.73411(9) 0.0459(4) Uani 1 1 d .
C5 C 0.47428(19) 0.6504(2) 0.73074(10) 0.0545(4) Uani 1 1 d .
H5A H 0.5407 0.6635 0.7020 0.065 Uiso 1 1 calc R
H5B H 0.4173 0.5779 0.7041 0.065 Uiso 1 1 calc R
C6 C 0.52772(19) 0.5966(2) 0.81197(11) 0.0582(5) Uani 1 1 d .
H6A H 0.5629 0.4997 0.8090 0.070 Uiso 1 1 calc R
H6B H 0.5938 0.6618 0.8356 0.070 Uiso 1 1 calc R
C7 C 0.4295(2) 0.5903(2) 0.86168(12) 0.0662(6) Uani 1 1 d .
H7A H 0.4674 0.5611 0.9137 0.079 Uiso 1 1 calc R
H7B H 0.3681 0.5171 0.8411 0.079 Uiso 1 1 calc R
C8 C 0.3661(2) 0.7377(2) 0.86440(13) 0.0651(5) Uani 1 1 d .
H8A H 0.4261 0.8089 0.8894 0.078 Uiso 1 1 calc R
H8B H 0.3015 0.7289 0.8949 0.078 Uiso 1 1 calc R
C9 C 0.30982(18) 0.7913(2) 0.78389(13) 0.0628(5) Uani 1 1 d .
H9A H 0.2425 0.7269 0.7611 0.075 Uiso 1 1 calc R
H9B H 0.2763 0.8890 0.7869 0.075 Uiso 1 1 calc R
C10 C 0.42347(14) 1.07632(18) 0.59075(9) 0.0425(4) Uani 1 1 d .
C11 C 0.34111(18) 0.9886(2) 0.54189(10) 0.0556(5) Uani 1 1 d .
H11 H 0.3159 0.8990 0.5588 0.067 Uiso 1 1 calc R
C12 C 0.2968(2) 1.0367(3) 0.46707(11) 0.0690(6) Uani 1 1 d .
H12 H 0.2405 0.9800 0.4333 0.083 Uiso 1 1 calc R
C13 C 0.3364(2) 1.1681(3) 0.44345(12) 0.0700(6) Uani 1 1 d .
H13 H 0.3081 1.2022 0.3935 0.084 Uiso 1 1 calc R
C14 C 0.4181(2) 1.2474(3) 0.49456(12) 0.0669(6) Uani 1 1 d .
H14 H 0.4456 1.3364 0.4782 0.080 Uiso 1 1 calc R
C15 C 0.61779(15) 1.07813(18) 0.79862(9) 0.0436(4) Uani 1 1 d .
C16 C 0.71501(16) 0.9805(2) 0.81635(10) 0.0508(4) Uani 1 1 d .
H16 H 0.7554 0.9486 0.7774 0.061 Uiso 1 1 calc R
C17 C 0.75352(17) 0.9293(2) 0.89095(11) 0.0543(4) Uani 1 1 d .
H17 H 0.8186 0.8629 0.9023 0.065 Uiso 1 1 calc R
C18 C 0.69363(17) 0.9787(2) 0.94797(10) 0.0518(4) Uani 1 1 d .
C19 C 0.59686(18) 1.0760(2) 0.93201(11) 0.0548(4) Uani 1 1 d .
H19 H 0.5574 1.1085 0.9712 0.066 Uiso 1 1 calc R
C20 C 0.55880(16) 1.1250(2) 0.85733(10) 0.0497(4) Uani 1 1 d .
H20 H 0.4928 1.1902 0.8462 0.060 Uiso 1 1 calc R

loop_
_atom_site_aniso_label
_atom_site_aniso_U_11
_atom_site_aniso_U_22
_atom_site_aniso_U_33
_atom_site_aniso_U_23
_atom_site_aniso_U_13
_atom_site_aniso_U_12
Cl1 0.1029(5) 0.0881(5) 0.0515(3) 0.0093(3) 0.0016(3) 0.0212(3)
N1 0.0549(8) 0.0510(9) 0.0544(8) 0.0118(7) 0.0056(7) 0.0053(7)
O1 0.0915(10) 0.0411(7) 0.0593(8) -0.0032(6) 0.0104(7) -0.0051(6)
C1 0.0476(9) 0.0427(8) 0.0462(8) -0.0036(7) 0.0102(7) -0.0063(7)
C2 0.0399(8) 0.0382(8) 0.0400(8) -0.0023(6) 0.0062(6) 0.0028(6)
C3 0.0430(8) 0.0441(9) 0.0415(8) -0.0027(7) 0.0010(6) -0.0004(6)
C4 0.0455(8) 0.0433(9) 0.0453(8) 0.0013(7) -0.0009(7) -0.0060(7)
C5 0.0693(11) 0.0423(9) 0.0493(9) -0.0013(8) 0.0043(8) -0.0020(8)
C6 0.0694(12) 0.0447(10) 0.0554(10) 0.0022(8) -0.0011(9) 0.0050(8)
C7 0.0826(14) 0.0590(12) 0.0540(11) 0.0112(9) 0.0048(10) -0.0137(10)
C8 0.0701(12) 0.0657(12) 0.0651(12) 0.0034(10) 0.0268(10) -0.0125(10)
C9 0.0485(10) 0.0607(12) 0.0801(13) 0.0108(10) 0.0141(9) -0.0053(8)
C10 0.0411(8) 0.0446(9) 0.0415(8) -0.0001(6) 0.0065(6) 0.0097(6)
C11 0.0605(11) 0.0556(10) 0.0473(9) -0.0062(8) 0.0015(8) 0.0024(8)
C12 0.0633(12) 0.0872(16) 0.0501(11) -0.0139(11) -0.0062(9) 0.0134(11)
C13 0.0701(13) 0.0886(16) 0.0491(10) 0.0137(11) 0.0057(9) 0.0310(12)
C14 0.0697(12) 0.0689(13) 0.0606(12) 0.0232(10) 0.0083(10) 0.0170(10)
C15 0.0406(8) 0.0447(9) 0.0438(8) -0.0068(7) 0.0041(6) -0.0090(6)
C16 0.0454(9) 0.0562(10) 0.0501(9) -0.0121(8) 0.0073(7) -0.0014(7)
C17 0.0501(9) 0.0534(10) 0.0554(10) -0.0076(8) -0.0006(8) 0.0051(8)
C18 0.0546(10) 0.0527(10) 0.0448(9) -0.0028(7) 0.0006(7) -0.0030(8)
C19 0.0582(10) 0.0615(11) 0.0456(9) -0.0071(8) 0.0119(8) 0.0007(8)
C20 0.0455(9) 0.0526(10) 0.0502(9) -0.0048(8) 0.0066(7) 0.0022(7)

loop_
_atom_type_symbol
_atom_type_description
_atom_type_scat_dispersion_real
_atom_type_scat_dispersion_imag
_atom_type_scat_source
C C 0.0033 0.0016 'International Tables Vol C Tables 4.2.6.8 and 6.1.1.4'
H H 0.0000 0.0000 'International Tables Vol C Tables 4.2.6.8 and 6.1.1.4'
N N 0.0061 0.0033 'International Tables Vol C Tables 4.2.6.8 and 6.1.1.4'
O O 0.0106 0.0060 'International Tables Vol C Tables 4.2.6.8 and 6.1.1.4'
Cl Cl 0.1484 0.1585 'International Tables Vol C Tables 4.2.6.8 and 6.1.1.4'

loop_
_geom_angle_atom_site_label_1
_geom_angle_atom_site_label_2
_geom_angle_atom_site_label_3
_geom_angle
C10 N1 C14 118.45(18)
C1 O1 H1 109.5
O1 C1 C15 108.68(13)
O1 C1 C2 111.03(14)
C15 C1 C2 112.30(13)
O1 C1 H1A 108.2
C15 C1 H1A 108.2
C2 C1 H1A 108.2
C3 C2 C10 121.81(14)
C3 C2 C1 121.45(14)
C10 C2 C1 116.72(14)
C4 C3 C2 177.45(17)
C3 C4 C9 122.81(17)
C3 C4 C5 122.35(16)
C9 C4 C5 114.59(15)
C4 C5 C6 110.38(15)
C4 C5 H5A 109.6
C6 C5 H5A 109.6
C4 C5 H5B 109.6
C6 C5 H5B 109.6
H5A C5 H5B 108.1
C7 C6 C5 111.41(17)
C7 C6 H6A 109.3
C5 C6 H6A 109.3
C7 C6 H6B 109.3
C5 C6 H6B 109.3
H6A C6 H6B 108.0
C6 C7 C8 111.44(16)
C6 C7 H7A 109.3
C8 C7 H7A 109.3
C6 C7 H7B 109.3
C8 C7 H7B 109.3
H7A C7 H7B 108.0
C7 C8 C9 111.37(18)
C7 C8 H8A 109.4
C9 C8 H8A 109.4
C7 C8 H8B 109.4
C9 C8 H8B 109.4
H8A C8 H8B 108.0
C4 C9 C8 109.86(16)
C4 C9 H9A 109.7
C8 C9 H9A 109.7
C4 C9 H9B 109.7
C8 C9 H9B 109.7
H9A C9 H9B 108.2
N1 C10 C11 121.45(16)
N1 C10 C2 116.77(15)
C11 C10 C2 121.78(16)
C10 C11 C12 118.7(2)
C10 C11 H11 120.6
C12 C11 H11 120.6
C13 C12 C11 119.4(2)
C13 C12 H12 120.3
C11 C12 H12 120.3
C14 C13 C12 118.38(19)
C14 C13 H13 120.8
C12 C13 H13 120.8
N1 C14 C13 123.5(2)
N1 C14 H14 118.2
C13 C14 H14 118.2
C16 C15 C20 118.66(16)
C16 C15 C1 120.64(15)
C20 C15 C1 120.69(15)
C15 C16 C17 121.22(16)
C15 C16 H16 119.4
C17 C16 H16 119.4
C18 C17 C16 118.69(17)
C18 C17 H17 120.7
C16 C17 H17 120.7
C17 C18 C19 121.32(17)
C17 C18 Cl1 119.18(15)
C19 C18 Cl1 119.49(14)
C18 C19 C20 119.33(17)
C18 C19 H19 120.3
C20 C19 H19 120.3
C19 C20 C15 120.77(17)
C19 C20 H20 119.6
C15 C20 H20 119.6

loop_
_geom_bond_atom_site_label_1
_geom_bond_atom_site_label_2
_geom_bond_distance
Cl1 C18 1.7433(18)
N1 C10 1.334(2)
N1 C14 1.339(2)
O1 C1 1.415(2)
O1 H1 0.8200
C1 C15 1.505(2)
C1 C2 1.524(2)
C1 H1A 0.9800
C2 C3 1.311(2)
C2 C10 1.486(2)
C3 C4 1.298(2)
C4 C9 1.505(3)
C4 C5 1.507(2)
C5 C6 1.523(2)
C5 H5A 0.9700
C5 H5B 0.9700
C6 C7 1.512(3)
C6 H6A 0.9700
C6 H6B 0.9700
C7 C8 1.519(3)
C7 H7A 0.9700
C7 H7B 0.9700
C8 C9 1.518(3)
C8 H8A 0.9700
C8 H8B 0.9700
C9 H9A 0.9700
C9 H9B 0.9700
C10 C11 1.381(2)
C11 C12 1.388(3)
C11 H11 0.9300
C12 C13 1.367(4)
C12 H12 0.9300
C13 C14 1.355(3)
C13 H13 0.9300
C14 H14 0.9300
C15 C16 1.380(2)
C15 C20 1.387(2)
C16 C17 1.384(3)
C16 H16 0.9300
C17 C18 1.375(3)
C17 H17 0.9300
C18 C19 1.373(3)
C19 C20 1.378(3)
C19 H19 0.9300
C20 H20 0.9300

loop_
_geom_hbond_atom_site_label_D
_geom_hbond_atom_site_label_H
_geom_hbond_atom_site_label_A
_geom_hbond_distance_DH
_geom_hbond_distance_HA
_geom_hbond_distance_DA
_geom_hbond_angle_DHA
O1 H1 N1 0.82 2.07 2.717(2) 135.7

loop_
_geom_torsion_atom_site_label_1
_geom_torsion_atom_site_label_2
_geom_torsion_atom_site_label_3
_geom_torsion_atom_site_label_4
_geom_torsion
O1 C1 C2 C3 -125.39(16)
C15 C1 C2 C3 -3.5(2)
O1 C1 C2 C10 56.32(18)
C15 C1 C2 C10 178.23(13)
C10 C2 C3 C4 154(4)
C1 C2 C3 C4 -24(4)
C2 C3 C4 C9 110(4)
C2 C3 C4 C5 -64(4)
C3 C4 C5 C6 120.85(19)
C9 C4 C5 C6 -53.5(2)
C4 C5 C6 C7 53.1(2)
C5 C6 C7 C8 -55.7(2)
C6 C7 C8 C9 56.7(2)
C3 C4 C9 C8 -120.19(19)
C5 C4 C9 C8 54.2(2)
C7 C8 C9 C4 -54.5(2)
C14 N1 C10 C11 -0.3(3)
C14 N1 C10 C2 179.22(16)
C3 C2 C10 N1 175.93(15)
C1 C2 C10 N1 -5.8(2)
C3 C2 C10 C11 -4.6(2)
C1 C2 C10 C11 173.72(15)
N1 C10 C11 C12 -0.5(3)
C2 C10 C11 C12 -179.95(16)
C10 C11 C12 C13 0.7(3)
C11 C12 C13 C14 -0.2(3)
C10 N1 C14 C13 0.9(3)
C12 C13 C14 N1 -0.6(3)
O1 C1 C15 C16 -146.98(16)
C2 C1 C15 C16 89.78(19)
O1 C1 C15 C20 34.2(2)
C2 C1 C15 C20 -89.02(19)
C20 C15 C16 C17 0.2(3)
C1 C15 C16 C17 -178.66(16)
C15 C16 C17 C18 -0.6(3)
C16 C17 C18 C19 0.5(3)
C16 C17 C18 Cl1 -178.92(14)
C17 C18 C19 C20 0.1(3)
Cl1 C18 C19 C20 179.51(14)
C18 C19 C20 C15 -0.6(3)
C16 C15 C20 C19 0.4(3)
C1 C15 C20 C19 179.27(16)
